data_7103123
loop_
_publ_author_name
'Ionkin, Alex S'
'Marshall, William J'
'Fish, Brian M'
'Bryman, Lois M'
'Wang, Ying'

_publ_section_title
;
 A tetra-substituted chrysene: orientation of multiple electrophilic
 substitution and use of a tetra-substituted chrysene as a blue emitter
 for OLEDs.
;
_journal_issue 20
_journal_name_full 'Chemical communications (Cambridge, England)'
_journal_page_first 2319
_journal_page_last 2321
_journal_paper_doi 10.1039/b715386d
_journal_year 2008
_chemical_formula_sum 'C58 H60'
_chemical_formula_weight 757.06
_chemical_name_systematic
;
?
;
_space_group_IT_number 14
_symmetry_cell_setting monoclinic
_symmetry_space_group_name_Hall '-P 2ybc'
_symmetry_space_group_name_H-M 'P 1 21/c 1'
_atom_sites_solution_hydrogens geom
_atom_sites_solution_primary direct
_atom_sites_solution_secondary difmap
_audit_creation_method SHELXL-97
_cell_angle_alpha 90.00
_cell_angle_beta 90.280(2)
_cell_angle_gamma 90.00
_cell_formula_units_Z 2
_cell_length_a 15.3050(15)
_cell_length_b 9.6769(9)
_cell_length_c 14.6721(15)
_cell_measurement_temperature 293(2)
_cell_volume 2173.0(4)
_computing_cell_refinement 'Bruker XSCANS'
_computing_data_collection 'Bruker XSCANS'
_computing_data_reduction 'Bruker SHELXTL'
_computing_molecular_graphics 'Bruker SHELXTL'
_computing_publication_material 'Bruker SHELXTL'
_computing_structure_refinement 'SHELXL-97 (Sheldrick, 1997)'
_computing_structure_solution 'SHELXS-97 (Sheldrick, 1990)'
_diffrn_ambient_temperature 293(2)
_diffrn_measured_fraction_theta_full 0.956
_diffrn_measured_fraction_theta_max 0.956
_diffrn_measurement_device_type 'Bruker P4'
_diffrn_measurement_method '\w scans'
_diffrn_radiation_monochromator graphite
_diffrn_radiation_source 'fine-focus sealed tube'
_diffrn_radiation_type MoK\a
_diffrn_radiation_wavelength 0.71073
_diffrn_reflns_av_R_equivalents 0.0289
_diffrn_reflns_av_sigmaI/netI 0.0389
_diffrn_reflns_limit_h_max 19
_diffrn_reflns_limit_h_min -20
_diffrn_reflns_limit_k_max 9
_diffrn_reflns_limit_k_min -12
_diffrn_reflns_limit_l_max 13
_diffrn_reflns_limit_l_min -19
_diffrn_reflns_number 14037
_diffrn_reflns_theta_full 28.28
_diffrn_reflns_theta_max 28.28
_diffrn_reflns_theta_min 1.33
_exptl_absorpt_coefficient_mu 0.065
_exptl_absorpt_correction_type none
_exptl_crystal_colour colorless
_exptl_crystal_density_diffrn 1.157
_exptl_crystal_density_meas hemisphere
_exptl_crystal_density_method 'not measured'
_exptl_crystal_description ireg.blok
_exptl_crystal_F_000 816
_exptl_crystal_size_max .38
_exptl_crystal_size_mid .23
_exptl_crystal_size_min .20
_refine_diff_density_max 0.602
_refine_diff_density_min -0.336
_refine_diff_density_rms 0.061
_refine_ls_extinction_method none
_refine_ls_goodness_of_fit_ref 1.040
_refine_ls_hydrogen_treatment riding
_refine_ls_matrix_type full
_refine_ls_number_parameters 281
_refine_ls_number_reflns 5147
_refine_ls_number_restraints 0
_refine_ls_restrained_S_all 1.040
_refine_ls_R_factor_all 0.1356
_refine_ls_R_factor_gt 0.0841
_refine_ls_shift/su_max 0.011
_refine_ls_shift/su_mean 0.002
_refine_ls_structure_factor_coef Fsqd
_refine_ls_weighting_details 'calc w=1/[\s^2^(Fo^2^)+(0.1558P)^2^+0.8898P] where P=(Fo^2^+2Fc^2^)/3'
_refine_ls_weighting_scheme calc
_refine_ls_wR_factor_gt 0.2396
_refine_ls_wR_factor_ref 0.2906
_reflns_number_gt 2944
_reflns_number_total 5147
_reflns_threshold_expression >2sigma(I)
_cod_data_source_file b715386d.txt
_cod_data_source_block 04045
_cod_depositor_comments
;
The following automatic conversions were performed:
'_symmetry_cell_setting' value 'Monoclinic' changed to 'monoclinic'
according to '/home/saulius/struct/CIF-dictionaries/cif_core.dic'
dictionary named 'cif_core.dic' version 2.4.1 from 2010-06-29.

Automatic conversion script
Id: cif_fix_enum 1527 2010-12-29 10:47:43Z saulius 
;
_cod_original_sg_symbol_H-M P2(1)/c
_cod_database_code 7103123

loop_
_symmetry_equiv_pos_as_xyz
'x, y, z'
'-x, y+1/2, -z+1/2'
'-x, -y, -z'
'x, -y-1/2, z-1/2'

loop_
_atom_site_label
_atom_site_type_symbol
_atom_site_fract_x
_atom_site_fract_y
_atom_site_fract_z
_atom_site_U_iso_or_equiv
_atom_site_adp_type
_atom_site_occupancy
_atom_site_symmetry_multiplicity
_atom_site_calc_flag
_atom_site_refinement_flags
_atom_site_disorder_assembly
_atom_site_disorder_group
C1 C 0.37755(15) 0.0282(2) -0.00678(16) 0.0386(5) Uani 1 1 d . . .
C2 C 0.30971(16) 0.0463(3) -0.07158(17) 0.0421(6) Uani 1 1 d . . .
H2A H 0.3237 0.0457 -0.1332 0.051 Uiso 1 1 calc R . .
C3 C 0.22323(16) 0.0650(3) -0.04671(18) 0.0466(6) Uani 1 1 d . A .
C4 C 0.20305(18) 0.0620(3) 0.04618(19) 0.0556(7) Uani 1 1 d . . .
H4A H 0.1453 0.0735 0.0642 0.067 Uiso 1 1 calc R . .
C5 C 0.26636(17) 0.0424(3) 0.11115(19) 0.0512(7) Uani 1 1 d . . .
H5A H 0.2508 0.0403 0.1723 0.061 Uiso 1 1 calc R . .
C6 C 0.35472(16) 0.0252(2) 0.08689(16) 0.0402(6) Uani 1 1 d . . .
C7 C 0.42217(16) 0.0019(2) 0.15440(16) 0.0391(6) Uani 1 1 d . . .
C8 C 0.50631(16) -0.0163(2) 0.12700(16) 0.0390(6) Uani 1 1 d . . .
H8A H 0.5489 -0.0328 0.1711 0.047 Uiso 1 1 calc R . .
C9 C 0.46803(15) 0.0111(2) -0.03407(16) 0.0374(5) Uani 1 1 d . . .
C10 C 0.15384(18) 0.0876(3) -0.1157(2) 0.0554(7) Uani 1 1 d . . .
C11 C 0.1622(6) 0.0224(14) -0.2047(7) 0.0710(14) Uani 0.330(4) 1 d P A 1
H11A H 0.2115 -0.0293 -0.2191 0.085 Uiso 0.330(4) 1 calc PR A 1
C12 C 0.0947(7) 0.0393(15) -0.2680(8) 0.0727(14) Uani 0.330(4) 1 d P A 1
H12A H 0.0991 -0.0041 -0.3243 0.087 Uiso 0.330(4) 1 calc PR A 1
C14 C 0.0111(13) 0.154(2) -0.1600(16) 0.077(2) Uani 0.330(4) 1 d P A 1
H14A H -0.0418 0.1900 -0.1400 0.093 Uiso 0.330(4) 1 calc PR A 1
C15 C 0.0785(14) 0.137(2) -0.0973(16) 0.076(2) Uani 0.330(4) 1 d P A 1
H15A H 0.0679 0.1631 -0.0374 0.091 Uiso 0.330(4) 1 calc PR A 1
C11' C 0.1717(3) 0.1306(7) -0.2042(3) 0.0710(14) Uani 0.670(4) 1 d P A 2
H11B H 0.2293 0.1497 -0.2198 0.085 Uiso 0.670(4) 1 calc PR A 2
C12' C 0.1068(3) 0.1462(7) -0.2700(4) 0.0727(14) Uani 0.670(4) 1 d P A 2
H12B H 0.1218 0.1741 -0.3286 0.087 Uiso 0.670(4) 1 calc PR A 2
C14' C -0.0012(5) 0.0946(9) -0.1611(7) 0.077(2) Uani 0.670(4) 1 d P A 2
H14B H -0.0596 0.0874 -0.1444 0.093 Uiso 0.670(4) 1 calc PR A 2
C15' C 0.0644(6) 0.0786(9) -0.0945(6) 0.076(2) Uani 0.670(4) 1 d P A 2
H15B H 0.0482 0.0616 -0.0345 0.091 Uiso 0.670(4) 1 calc PR A 2
C13 C 0.01924(19) 0.1204(4) -0.2493(2) 0.0649(8) Uani 1 1 d . . .
C16 C -0.0536(2) 0.1300(4) -0.3219(2) 0.0752(10) Uani 1 1 d . A .
C17 C -0.0839(4) -0.0119(6) -0.3443(5) 0.163(3) Uani 1 1 d . . .
H17A H -0.1354 -0.0067 -0.3817 0.245 Uiso 1 1 calc R A .
H17B H -0.0971 -0.0606 -0.2891 0.245 Uiso 1 1 calc R . .
H17C H -0.0388 -0.0601 -0.3767 0.245 Uiso 1 1 calc R . .
C18 C -0.0238(2) 0.2083(6) -0.4026(3) 0.1029(16) Uani 1 1 d . . .
H18A H -0.0721 0.2224 -0.4435 0.154 Uiso 1 1 calc R A .
H18B H 0.0212 0.1572 -0.4331 0.154 Uiso 1 1 calc R . .
H18C H -0.0011 0.2962 -0.3835 0.154 Uiso 1 1 calc R . .
C19 C -0.1331(3) 0.2061(8) -0.2849(3) 0.139(2) Uani 1 1 d . . .
H19A H -0.1784 0.2071 -0.3303 0.208 Uiso 1 1 calc R A .
H19B H -0.1171 0.2993 -0.2698 0.208 Uiso 1 1 calc R . .
H19C H -0.1538 0.1599 -0.2313 0.208 Uiso 1 1 calc R . .
C20 C 0.39993(15) -0.0089(2) 0.25342(16) 0.0395(6) Uani 1 1 d . . .
C21 C 0.3652(2) 0.1013(3) 0.30154(19) 0.0545(7) Uani 1 1 d . . .
H21A H 0.3552 0.1847 0.2717 0.065 Uiso 1 1 calc R . .
C22 C 0.3451(2) 0.0897(3) 0.39274(19) 0.0539(7) Uani 1 1 d . . .
H22A H 0.3217 0.1656 0.4229 0.065 Uiso 1 1 calc R . .
C23 C 0.35869(16) -0.0319(3) 0.44068(17) 0.0431(6) Uani 1 1 d . . .
C24 C 0.39370(19) -0.1412(3) 0.39213(18) 0.0506(7) Uani 1 1 d . . .
H24A H 0.4038 -0.2246 0.4219 0.061 Uiso 1 1 calc R . .
C25 C 0.41417(18) -0.1299(3) 0.30029(18) 0.0489(7) Uani 1 1 d . . .
H25A H 0.4379 -0.2054 0.2700 0.059 Uiso 1 1 calc R . .
C26 C 0.33578(19) -0.0465(3) 0.54178(17) 0.0504(7) Uani 1 1 d . . .
C27 C 0.2545(3) -0.1364(7) 0.5510(3) 0.1154(18) Uani 1 1 d . . .
H27A H 0.2041 -0.0852 0.5313 0.173 Uiso 1 1 calc R . .
H27B H 0.2475 -0.1631 0.6136 0.173 Uiso 1 1 calc R . .
H27C H 0.2607 -0.2175 0.5139 0.173 Uiso 1 1 calc R . .
C28 C 0.3291(4) 0.0910(5) 0.5878(3) 0.127(2) Uani 1 1 d . . .
H28A H 0.2763 0.1364 0.5685 0.191 Uiso 1 1 calc R . .
H28B H 0.3785 0.1468 0.5717 0.191 Uiso 1 1 calc R . .
H28C H 0.3280 0.0782 0.6526 0.191 Uiso 1 1 calc R . .
C29 C 0.4105(3) -0.1228(4) 0.5916(2) 0.0833(11) Uani 1 1 d . . .
H29A H 0.4635 -0.0704 0.5863 0.125 Uiso 1 1 calc R . .
H29B H 0.4186 -0.2123 0.5646 0.125 Uiso 1 1 calc R . .
H29C H 0.3960 -0.1333 0.6548 0.125 Uiso 1 1 calc R . .

loop_
_atom_site_aniso_label
_atom_site_aniso_U_11
_atom_site_aniso_U_22
_atom_site_aniso_U_33
_atom_site_aniso_U_23
_atom_site_aniso_U_13
_atom_site_aniso_U_12
C1 0.0433(13) 0.0355(12) 0.0370(13) 0.0022(9) -0.0020(10) -0.0045(9)
C2 0.0461(13) 0.0443(13) 0.0360(13) 0.0033(10) -0.0042(10) -0.0044(10)
C3 0.0453(14) 0.0528(15) 0.0417(14) 0.0036(11) -0.0031(11) -0.0026(11)
C4 0.0419(14) 0.080(2) 0.0451(15) 0.0048(14) 0.0016(11) 0.0016(13)
C5 0.0505(15) 0.0639(17) 0.0393(14) 0.0031(12) 0.0016(11) -0.0006(12)
C6 0.0431(13) 0.0408(13) 0.0367(13) 0.0007(10) -0.0020(10) -0.0043(10)
C7 0.0490(14) 0.0352(12) 0.0332(12) 0.0024(9) -0.0018(10) -0.0033(10)
C8 0.0437(13) 0.0385(12) 0.0347(13) 0.0026(9) -0.0054(10) -0.0041(10)
C9 0.0421(12) 0.0340(12) 0.0361(13) 0.0030(9) -0.0035(9) -0.0048(9)
C10 0.0487(15) 0.0690(19) 0.0485(16) 0.0042(13) -0.0033(12) -0.0054(13)
C11 0.044(2) 0.108(4) 0.061(3) 0.018(3) 0.0020(18) -0.007(3)
C12 0.052(2) 0.110(4) 0.056(2) 0.019(3) -0.0017(18) -0.005(3)
C14 0.041(3) 0.124(8) 0.067(2) 0.018(5) -0.002(2) -0.018(4)
C15 0.053(4) 0.125(9) 0.050(2) 0.015(5) 0.002(2) -0.008(4)
C11' 0.044(2) 0.108(4) 0.061(3) 0.018(3) 0.0020(18) -0.007(3)
C12' 0.052(2) 0.110(4) 0.056(2) 0.019(3) -0.0017(18) -0.005(3)
C14' 0.041(3) 0.124(8) 0.067(2) 0.018(5) -0.002(2) -0.018(4)
C15' 0.053(4) 0.125(9) 0.050(2) 0.015(5) 0.002(2) -0.008(4)
C13 0.0532(17) 0.081(2) 0.0608(19) 0.0071(16) -0.0075(14) -0.0068(15)
C16 0.0584(19) 0.093(3) 0.074(2) 0.0188(19) -0.0214(16) -0.0121(17)
C17 0.193(6) 0.109(4) 0.186(6) 0.029(4) -0.136(5) -0.040(4)
C18 0.064(2) 0.168(5) 0.078(3) 0.031(3) -0.0179(19) -0.018(2)
C19 0.065(3) 0.249(7) 0.102(4) 0.059(4) -0.005(2) 0.026(3)
C20 0.0431(13) 0.0420(13) 0.0335(12) 0.0024(10) -0.0031(10) -0.0022(10)
C21 0.082(2) 0.0401(14) 0.0420(15) 0.0075(11) 0.0024(13) 0.0083(13)
C22 0.0789(19) 0.0413(14) 0.0416(15) 0.0016(11) 0.0070(13) 0.0082(13)
C23 0.0480(14) 0.0437(13) 0.0376(13) 0.0013(10) -0.0027(10) 0.0003(10)
C24 0.0700(18) 0.0404(13) 0.0415(15) 0.0093(11) 0.0018(12) 0.0065(12)
C25 0.0625(16) 0.0438(14) 0.0403(14) 0.0005(11) 0.0021(12) 0.0050(12)
C26 0.0615(16) 0.0575(16) 0.0322(13) 0.0028(11) 0.0001(11) 0.0008(12)
C27 0.082(3) 0.207(6) 0.057(2) 0.025(3) 0.0008(19) -0.047(3)
C28 0.258(7) 0.080(3) 0.044(2) -0.0058(18) 0.037(3) 0.031(3)
C29 0.103(3) 0.101(3) 0.0456(19) 0.0105(18) -0.0125(18) 0.015(2)

loop_
_atom_type_symbol
_atom_type_description
_atom_type_scat_dispersion_real
_atom_type_scat_dispersion_imag
_atom_type_scat_source
C C 0.0033 0.0016 'International Tables Vol C Tables 4.2.6.8 and 6.1.1.4'
H H 0.0000 0.0000 'International Tables Vol C Tables 4.2.6.8 and 6.1.1.4'

loop_
_geom_angle_atom_site_label_1
_geom_angle_atom_site_label_2
_geom_angle_atom_site_label_3
_geom_angle
_geom_angle_site_symmetry_1
_geom_angle_site_symmetry_3
_geom_angle_publ_flag
C2 C1 C6 118.0(2) . . ?
C2 C1 C9 121.7(2) . . ?
C6 C1 C9 120.3(2) . . ?
C3 C2 C1 122.5(2) . . ?
C2 C3 C4 118.0(2) . . ?
C2 C3 C10 121.5(2) . . ?
C4 C3 C10 120.6(2) . . ?
C5 C4 C3 121.5(2) . . ?
C4 C5 C6 121.1(2) . . ?
C5 C6 C1 118.9(2) . . ?
C5 C6 C7 121.9(2) . . ?
C1 C6 C7 119.2(2) . . ?
C8 C7 C6 119.4(2) . . ?
C8 C7 C20 119.8(2) . . ?
C6 C7 C20 120.7(2) . . ?
C7 C8 C9 123.0(2) . 3_655 ?
C9 C9 C8 119.4(3) 3_655 3_655 ?
C9 C9 C1 118.7(3) 3_655 . ?
C8 C9 C1 121.9(2) 3_655 . ?
C15 C10 C11' 105.5(10) . . ?
C15 C10 C15' 25.4(10) . . ?
C11' C10 C15' 114.9(5) . . ?
C15 C10 C11 115.8(12) . . ?
C11' C10 C11 43.5(5) . . ?
C15' C10 C11 105.1(6) . . ?
C15 C10 C3 123.8(11) . . ?
C11' C10 C3 122.6(3) . . ?
C15' C10 C3 122.3(4) . . ?
C11 C10 C3 118.9(5) . . ?
C12 C11 C10 118.5(10) . . ?
C11 C12 C13 122.3(11) . . ?
C13 C14 C15 123(2) . . ?
C10 C15 C14 125(2) . . ?
C10 C11' C12' 122.5(4) . . ?
C11' C12' C13 120.7(4) . . ?
C13 C14' C15' 121.1(7) . . ?
C14' C15' C10 122.1(7) . . ?
C14' C13 C14 25.8(8) . . ?
C14' C13 C12' 117.8(5) . . ?
C14 C13 C12' 105.1(8) . . ?
C14' C13 C12 105.9(6) . . ?
C14 C13 C12 113.4(11) . . ?
C12' C13 C12 43.7(5) . . ?
C14' C13 C16 120.1(4) . . ?
C14 C13 C16 125.7(10) . . ?
C12' C13 C16 122.0(3) . . ?
C12 C13 C16 119.0(6) . . ?
C18 C16 C17 113.2(4) . . ?
C18 C16 C19 106.6(4) . . ?
C17 C16 C19 106.0(5) . . ?
C18 C16 C13 111.1(3) . . ?
C17 C16 C13 108.8(3) . . ?
C19 C16 C13 111.0(3) . . ?
C25 C20 C21 117.4(2) . . ?
C25 C20 C7 120.6(2) . . ?
C21 C20 C7 122.0(2) . . ?
C22 C21 C20 121.3(2) . . ?
C21 C22 C23 121.9(2) . . ?
C24 C23 C22 116.4(2) . . ?
C24 C23 C26 121.2(2) . . ?
C22 C23 C26 122.4(2) . . ?
C23 C24 C25 121.9(2) . . ?
C20 C25 C24 121.1(2) . . ?
C28 C26 C27 114.2(4) . . ?
C28 C26 C23 111.8(2) . . ?
C27 C26 C23 109.2(2) . . ?
C28 C26 C29 105.4(3) . . ?
C27 C26 C29 106.8(3) . . ?
C23 C26 C29 109.3(2) . . ?

loop_
_geom_bond_atom_site_label_1
_geom_bond_atom_site_label_2
_geom_bond_distance
_geom_bond_site_symmetry_2
_geom_bond_publ_flag
C1 C2 1.415(3) . ?
C1 C6 1.420(3) . ?
C1 C9 1.453(3) . ?
C2 C3 1.386(4) . ?
C3 C4 1.399(4) . ?
C3 C10 1.480(4) . ?
C4 C5 1.369(4) . ?
C5 C6 1.410(4) . ?
C6 C7 1.445(3) . ?
C7 C8 1.362(3) . ?
C7 C20 1.497(3) . ?
C8 C9 1.422(3) 3_655 ?
C9 C9 1.412(5) 3_655 ?
C9 C8 1.422(3) 3_655 ?
C10 C15 1.28(3) . ?
C10 C11' 1.391(6) . ?
C10 C15' 1.408(9) . ?
C10 C11 1.456(12) . ?
C11 C12 1.395(14) . ?
C12 C13 1.424(12) . ?
C14 C13 1.36(2) . ?
C14 C15 1.39(3) . ?
C11' C12' 1.391(7) . ?
C12' C13 1.398(6) . ?
C14' C13 1.355(10) . ?
C14' C15' 1.406(13) . ?
C13 C16 1.541(4) . ?
C16 C18 1.480(5) . ?
C16 C17 1.486(6) . ?
C16 C19 1.525(6) . ?
C20 C25 1.374(4) . ?
C20 C21 1.387(4) . ?
C21 C22 1.379(4) . ?
C22 C23 1.386(4) . ?
C23 C24 1.385(4) . ?
C23 C26 1.532(3) . ?
C24 C25 1.389(4) . ?
C26 C28 1.496(5) . ?
C26 C27 1.525(5) . ?
C26 C29 1.542(4) . ?

loop_
_geom_torsion_atom_site_label_1
_geom_torsion_atom_site_label_2
_geom_torsion_atom_site_label_3
_geom_torsion_atom_site_label_4
_geom_torsion
_geom_torsion_site_symmetry_1
_geom_torsion_site_symmetry_2
_geom_torsion_site_symmetry_3
_geom_torsion_site_symmetry_4
_geom_torsion_publ_flag
C6 C1 C2 C3 1.9(4) . . . . ?
C9 C1 C2 C3 -178.9(2) . . . . ?
C1 C2 C3 C4 -1.7(4) . . . . ?
C1 C2 C3 C10 178.3(2) . . . . ?
C2 C3 C4 C5 0.5(4) . . . . ?
C10 C3 C4 C5 -179.4(3) . . . . ?
C3 C4 C5 C6 0.4(5) . . . . ?
C4 C5 C6 C1 -0.2(4) . . . . ?
C4 C5 C6 C7 -178.8(3) . . . . ?
C2 C1 C6 C5 -0.9(3) . . . . ?
C9 C1 C6 C5 179.9(2) . . . . ?
C2 C1 C6 C7 177.8(2) . . . . ?
C9 C1 C6 C7 -1.4(3) . . . . ?
C5 C6 C7 C8 178.9(2) . . . . ?
C1 C6 C7 C8 0.3(3) . . . . ?
C5 C6 C7 C20 1.7(4) . . . . ?
C1 C6 C7 C20 -177.0(2) . . . . ?
C6 C7 C8 C9 1.1(3) . . . 3_655 ?
C20 C7 C8 C9 178.4(2) . . . 3_655 ?
C2 C1 C9 C9 -177.9(3) . . . 3_655 ?
C6 C1 C9 C9 1.2(4) . . . 3_655 ?
C2 C1 C9 C8 2.2(3) . . . 3_655 ?
C6 C1 C9 C8 -178.7(2) . . . 3_655 ?
C2 C3 C10 C15 -162.9(10) . . . . ?
C4 C3 C10 C15 17.0(10) . . . . ?
C2 C3 C10 C11' -18.9(5) . . . . ?
C4 C3 C10 C11' 161.1(4) . . . . ?
C2 C3 C10 C15' 166.7(5) . . . . ?
C4 C3 C10 C15' -13.4(6) . . . . ?
C2 C3 C10 C11 32.0(7) . . . . ?
C4 C3 C10 C11 -148.0(6) . . . . ?
C15 C10 C11 C12 11.0(15) . . . . ?
C11' C10 C11 C12 -74.6(11) . . . . ?
C15' C10 C11 C12 35.7(12) . . . . ?
C3 C10 C11 C12 177.2(8) . . . . ?
C10 C11 C12 C13 1.6(16) . . . . ?
C11' C10 C15 C14 33.6(18) . . . . ?
C15' C10 C15 C14 -82(3) . . . . ?
C11 C10 C15 C14 -12(2) . . . . ?
C3 C10 C15 C14 -177.3(12) . . . . ?
C13 C14 C15 C10 -1(3) . . . . ?
C15 C10 C11' C12' -33.2(12) . . . . ?
C15' C10 C11' C12' -8.0(8) . . . . ?
C11 C10 C11' C12' 78.0(8) . . . . ?
C3 C10 C11' C12' 177.2(5) . . . . ?
C10 C11' C12' C13 0.8(9) . . . . ?
C13 C14' C15' C10 -0.4(12) . . . . ?
C15 C10 C15' C14' 81(3) . . . . ?
C11' C10 C15' C14' 7.8(10) . . . . ?
C11 C10 C15' C14' -37.5(10) . . . . ?
C3 C10 C15' C14' -177.3(6) . . . . ?
C15' C14' C13 C14 -73(3) . . . . ?
C15' C14' C13 C12' -7.1(10) . . . . ?
C15' C14' C13 C12 38.5(10) . . . . ?
C15' C14' C13 C16 176.8(6) . . . . ?
C15 C14 C13 C14' 91(4) . . . . ?
C15 C14 C13 C12' -32.7(17) . . . . ?
C15 C14 C13 C12 13.0(18) . . . . ?
C15 C14 C13 C16 177.0(11) . . . . ?
C11' C12' C13 C14' 7.0(9) . . . . ?
C11' C12' C13 C14 31.2(12) . . . . ?
C11' C12' C13 C12 -77.0(9) . . . . ?
C11' C12' C13 C16 -177.0(5) . . . . ?
C11 C12 C13 C14' -39.3(12) . . . . ?
C11 C12 C13 C14 -13.1(14) . . . . ?
C11 C12 C13 C12' 74.6(12) . . . . ?
C11 C12 C13 C16 -178.2(9) . . . . ?
C14' C13 C16 C18 158.5(6) . . . . ?
C14 C13 C16 C18 128.4(10) . . . . ?
C12' C13 C16 C18 -17.4(6) . . . . ?
C12 C13 C16 C18 -68.5(7) . . . . ?
C14' C13 C16 C17 -76.3(7) . . . . ?
C14 C13 C16 C17 -106.5(10) . . . . ?
C12' C13 C16 C17 107.8(6) . . . . ?
C12 C13 C16 C17 56.7(7) . . . . ?
C14' C13 C16 C19 40.0(6) . . . . ?
C14 C13 C16 C19 9.9(10) . . . . ?
C12' C13 C16 C19 -135.9(5) . . . . ?
C12 C13 C16 C19 173.0(7) . . . . ?
C8 C7 C20 C25 -61.0(3) . . . . ?
C6 C7 C20 C25 116.3(3) . . . . ?
C8 C7 C20 C21 118.5(3) . . . . ?
C6 C7 C20 C21 -64.2(3) . . . . ?
C25 C20 C21 C22 -0.5(4) . . . . ?
C7 C20 C21 C22 180.0(3) . . . . ?
C20 C21 C22 C23 0.2(5) . . . . ?
C21 C22 C23 C24 0.0(4) . . . . ?
C21 C22 C23 C26 -179.4(3) . . . . ?
C22 C23 C24 C25 0.0(4) . . . . ?
C26 C23 C24 C25 179.5(3) . . . . ?
C21 C20 C25 C24 0.6(4) . . . . ?
C7 C20 C25 C24 -179.9(2) . . . . ?
C23 C24 C25 C20 -0.3(4) . . . . ?
C24 C23 C26 C28 160.2(4) . . . . ?
C22 C23 C26 C28 -20.4(5) . . . . ?
C24 C23 C26 C27 -72.5(4) . . . . ?
C22 C23 C26 C27 106.9(4) . . . . ?
C24 C23 C26 C29 44.0(4) . . . . ?
C22 C23 C26 C29 -136.6(3) . . . . ?
